data_7123545
loop_
_publ_author_name
'Pasturaud, Karine'
'Rkein, Batoul'
'Sanselme, Morgane'
'Sebban, Muriel'
'Lakhdar, Sami'
'Durandetti, Muriel'
'LEGROS, Julien'
'Chataigner, Isabelle'

_publ_section_title
;
 Facile dearomatization of nitroaromatic compounds using lithium enolates
 of unsaturated ketones in conjugate additions and (4+2) formal
 cycloadditions
;
_journal_name_full 'Chemical Communications'
_journal_paper_doi 10.1039/C9CC02924A
_journal_year 2019
_chemical_compound_source 'synthesis as described'
_chemical_formula_moiety 'C20 H19 N3 O8 S1'
_chemical_formula_sum 'C20 H19 N3 O8 S'
_chemical_formula_weight 461.44
_chemical_name_systematic
;
 ?
;
_space_group_IT_number 14
_symmetry_cell_setting monoclinic
_symmetry_Int_Tables_number 14
_symmetry_space_group_name_Hall '-P 2yab'
_symmetry_space_group_name_H-M 'P 1 21/a 1'
_atom_sites_solution_hydrogens geom
_atom_sites_solution_primary direct
_atom_sites_solution_secondary difmap
_audit_conform_dict_location ftp://ftp.iucr.org/pub/cif_core.dic
_audit_conform_dict_name cif_core.dic
_audit_conform_dict_version 2.3
_audit_creation_date 2017-11-21T14:50:54-00:00
_audit_creation_method 'WinGX routine CIF_UPDATE'
_audit_update_record
;
2019-03-20 deposited with the CCDC.    2019-05-24 downloaded from the CCDC.
;
_cell_angle_alpha 90
_cell_angle_beta 118.2570(13)
_cell_angle_gamma 90
_cell_formula_units_Z 4
_cell_length_a 14.4218(11)
_cell_length_b 10.7034(8)
_cell_length_c 15.0974(11)
_cell_measurement_reflns_used 3198
_cell_measurement_temperature 293
_cell_measurement_theta_max 26.41
_cell_measurement_theta_min 2.44
_cell_measurement_wavelength 0.71073
_cell_volume 2052.8(3)
_computing_cell_refinement SMART
_computing_data_collection SMART
_computing_data_reduction SAINT
_computing_molecular_graphics 'Ortep-3 for Windows (Farrugia, 1997)'
_computing_publication_material 'WinGX publication routines (Farrugia, 1999)'
_computing_structure_refinement 'SHELXL-97 (Sheldrick, 2008)'
_computing_structure_solution SHELXS-97
_diffrn_ambient_temperature 293
_diffrn_measured_fraction_theta_full 0.998
_diffrn_measured_fraction_theta_max 0.998
_diffrn_measurement_device_type 'SMART APEX I Bruker'
_diffrn_radiation_monochromator graphite
_diffrn_radiation_probe x-ray
_diffrn_radiation_type MoK\a
_diffrn_radiation_wavelength 0.71073
_diffrn_reflns_av_R_equivalents 0.0257
_diffrn_reflns_av_unetI/netI 0.0316
_diffrn_reflns_limit_h_max 18
_diffrn_reflns_limit_h_min -18
_diffrn_reflns_limit_k_max 13
_diffrn_reflns_limit_k_min -10
_diffrn_reflns_limit_l_max 18
_diffrn_reflns_limit_l_min -15
_diffrn_reflns_number 11645
_diffrn_reflns_theta_full 26.41
_diffrn_reflns_theta_max 26.41
_diffrn_reflns_theta_min 2.44
_exptl_absorpt_coefficient_mu 0.213
_exptl_absorpt_correction_type none
_exptl_crystal_colour colourless
_exptl_crystal_density_diffrn 1.493
_exptl_crystal_density_method 'not measured'
_exptl_crystal_description prism
_exptl_crystal_F_000 960
_exptl_crystal_size_max 0
_exptl_crystal_size_mid 0
_exptl_crystal_size_min 0
_refine_diff_density_max 0.443
_refine_diff_density_min -0.211
_refine_diff_density_rms 0.046
_refine_ls_extinction_method none
_refine_ls_goodness_of_fit_ref 1.021
_refine_ls_hydrogen_treatment constr
_refine_ls_matrix_type full
_refine_ls_number_parameters 291
_refine_ls_number_reflns 4204
_refine_ls_number_restraints 0
_refine_ls_restrained_S_all 1.021
_refine_ls_R_factor_all 0.0649
_refine_ls_R_factor_gt 0.0489
_refine_ls_shift/su_max 0
_refine_ls_shift/su_mean 0
_refine_ls_structure_factor_coef Fsqd
_refine_ls_weighting_details 'calc w=1/[\s^2^(Fo^2^)+(0.0728P)^2^+0.3834P] where P=(Fo^2^+2Fc^2^)/3'
_refine_ls_weighting_scheme calc
_refine_ls_wR_factor_gt 0.1286
_refine_ls_wR_factor_ref 0.1411
_reflns_number_gt 3198
_reflns_number_total 4204
_reflns_threshold_expression >2\s(I)
_cod_data_source_file c9cc02924a2.cif
_cod_data_source_block struct
_cod_original_sg_symbol_H-M 'P 21/a'
_cod_original_formula_sum 'C20 H19 N3 O8 S1'
_cod_database_code 7123545

loop_
_symmetry_equiv_pos_as_xyz
'x, y, z'
'-x+1/2, y+1/2, -z'
'-x, -y, -z'
'x-1/2, -y-1/2, z'

loop_
_atom_site_label
_atom_site_type_symbol
_atom_site_fract_x
_atom_site_fract_y
_atom_site_fract_z
_atom_site_U_iso_or_equiv
_atom_site_adp_type
_atom_site_occupancy
_atom_site_symmetry_multiplicity
_atom_site_calc_flag
_atom_site_refinement_flags
C1 C 0.50367(16) 0.1172(2) 0.27415(16) 0.0418(5) Uani 1 1 d .
H1 H 0.451 0.1608 0.2144 0.05 Uiso 1 1 calc R
C2 C 0.59298(18) 0.2072(2) 0.33784(18) 0.0517(6) Uani 1 1 d .
H2A H 0.6108 0.2562 0.294 0.062 Uiso 1 1 calc R
H2B H 0.5691 0.2642 0.3727 0.062 Uiso 1 1 calc R
C3 C 0.68960(18) 0.1400(2) 0.41356(18) 0.0505(6) Uani 1 1 d .
C4 C 0.72679(17) 0.0353(2) 0.37186(18) 0.0525(6) Uani 1 1 d .
H4A H 0.7312 -0.0407 0.4087 0.063 Uiso 1 1 calc R
H4B H 0.797 0.0546 0.3823 0.063 Uiso 1 1 calc R
C5 C 0.65517(17) 0.0125(2) 0.26057(17) 0.0479(5) Uani 1 1 d .
H5 H 0.6591 0.085 0.2228 0.057 Uiso 1 1 calc R
C6 C 0.54128(15) -0.00176(19) 0.24146(15) 0.0398(5) Uani 1 1 d .
C7 C 0.52190(15) -0.10560(19) 0.29694(14) 0.0368(4) Uani 1 1 d .
C8 C 0.54838(15) -0.2307(2) 0.30243(15) 0.0423(5) Uani 1 1 d .
H8 H 0.5829 -0.2621 0.2685 0.051 Uiso 1 1 calc R
C9 C 0.52135(16) -0.3066(2) 0.36029(15) 0.0424(5) Uani 1 1 d .
C10 C 0.47047(17) -0.2639(2) 0.41175(16) 0.0481(5) Uani 1 1 d .
H10 H 0.4536 -0.3188 0.4497 0.058 Uiso 1 1 calc R
C11 C 0.44464(17) -0.1394(2) 0.40678(16) 0.0470(5) Uani 1 1 d .
H11 H 0.4108 -0.1086 0.4416 0.056 Uiso 1 1 calc R
C12 C 0.47038(15) -0.0609(2) 0.34859(14) 0.0377(4) Uani 1 1 d .
C13 C 0.24872(16) 0.0662(2) 0.19287(17) 0.0469(5) Uani 1 1 d .
C14 C 0.21182(17) -0.0543(2) 0.19003(18) 0.0531(6) Uani 1 1 d .
H14 H 0.229 -0.0971 0.2494 0.064 Uiso 1 1 calc R
C15 C 0.14959(19) -0.1097(3) 0.0985(2) 0.0608(7) Uani 1 1 d .
H15 H 0.1251 -0.1905 0.0966 0.073 Uiso 1 1 calc R
C16 C 0.12277(18) -0.0475(3) 0.00928(19) 0.0577(6) Uani 1 1 d .
C17 C 0.1574(2) 0.0741(3) 0.0138(2) 0.0635(7) Uani 1 1 d .
H17 H 0.138 0.118 -0.0456 0.076 Uiso 1 1 calc R
C18 C 0.22030(19) 0.1315(2) 0.10482(19) 0.0586(6) Uani 1 1 d .
H18 H 0.2432 0.2132 0.1068 0.07 Uiso 1 1 calc R
C19 C 0.0567(2) -0.1109(3) -0.0907(2) 0.0818(9) Uani 1 1 d .
H19A H 0.1002 -0.1315 -0.1209 0.123 Uiso 1 1 calc R
H19B H 0.0015 -0.0556 -0.1343 0.123 Uiso 1 1 calc R
H19C H 0.0265 -0.1858 -0.0804 0.123 Uiso 1 1 calc R
C20 C 0.7529(2) -0.0693(3) 0.1857(2) 0.0744(8) Uani 1 1 d .
H20A H 0.7189 -0.0158 0.128 0.112 Uiso 1 1 calc R
H20B H 0.7726 -0.1462 0.1664 0.112 Uiso 1 1 calc R
H20C H 0.8148 -0.0286 0.2361 0.112 Uiso 1 1 calc R
N1 N 0.45349(12) 0.07004(17) 0.33416(12) 0.0412(4) Uani 1 1 d .
N2 N 0.47243(16) -0.0196(2) 0.12681(14) 0.0543(5) Uani 1 1 d .
N3 N 0.54605(16) -0.44026(19) 0.36446(15) 0.0535(5) Uani 1 1 d .
O1 O 0.34727(13) 0.26153(17) 0.29495(14) 0.0693(5) Uani 1 1 d .
O2 O 0.31395(13) 0.08858(19) 0.38505(13) 0.0675(5) Uani 1 1 d .
O3 O 0.46836(19) 0.0697(2) 0.07455(14) 0.0849(6) Uani 1 1 d .
O4 O 0.4284(2) -0.1163(2) 0.09478(14) 0.0983(8) Uani 1 1 d .
O5 O 0.58094(18) -0.47920(17) 0.31045(16) 0.0794(6) Uani 1 1 d .
O6 O 0.52980(19) -0.50657(18) 0.42069(17) 0.0854(6) Uani 1 1 d .
O7 O 0.68257(14) -0.09477(17) 0.22505(15) 0.0665(5) Uani 1 1 d .
O8 O 0.73443(15) 0.1696(2) 0.50072(14) 0.0775(6) Uani 1 1 d .
S1 S 0.33739(4) 0.13152(6) 0.30893(5) 0.0515(2) Uani 1 1 d .

loop_
_atom_site_aniso_label
_atom_site_aniso_U_11
_atom_site_aniso_U_22
_atom_site_aniso_U_33
_atom_site_aniso_U_23
_atom_site_aniso_U_13
_atom_site_aniso_U_12
C1 0.0418(11) 0.0385(12) 0.0454(12) 0.0030(9) 0.0208(9) 0.0034(9)
C2 0.0572(13) 0.0363(13) 0.0654(14) -0.0044(10) 0.0320(12) -0.0065(10)
C3 0.0468(12) 0.0518(15) 0.0558(14) -0.0027(11) 0.0266(11) -0.0150(10)
C4 0.0417(11) 0.0513(15) 0.0640(15) 0.0084(11) 0.0245(11) -0.0014(10)
C5 0.0490(12) 0.0429(13) 0.0640(14) 0.0018(10) 0.0368(11) 0.0005(9)
C6 0.0427(11) 0.0396(12) 0.0401(11) 0.0014(8) 0.0219(9) 0.0009(8)
C7 0.0342(10) 0.0396(12) 0.0382(10) -0.0005(8) 0.0185(8) -0.0007(8)
C8 0.0427(11) 0.0414(12) 0.0473(12) 0.0003(9) 0.0250(9) 0.0001(9)
C9 0.0441(11) 0.0368(12) 0.0434(11) -0.0003(9) 0.0182(9) -0.0030(9)
C10 0.0554(13) 0.0495(14) 0.0443(12) 0.0061(10) 0.0275(10) -0.0070(10)
C11 0.0497(12) 0.0575(15) 0.0419(12) -0.0027(10) 0.0283(10) -0.0021(10)
C12 0.0349(10) 0.0403(12) 0.0359(10) -0.0043(8) 0.0151(8) -0.0021(8)
C13 0.0386(11) 0.0446(13) 0.0561(13) -0.0051(10) 0.0214(10) 0.0035(9)
C14 0.0476(12) 0.0517(15) 0.0545(14) 0.0006(11) 0.0195(11) -0.0024(11)
C15 0.0513(14) 0.0485(15) 0.0720(17) -0.0043(12) 0.0206(12) -0.0029(11)
C16 0.0452(12) 0.0644(17) 0.0594(15) -0.0112(12) 0.0214(11) 0.0044(11)
C17 0.0583(15) 0.073(2) 0.0569(15) 0.0101(13) 0.0250(13) 0.0069(13)
C18 0.0495(13) 0.0498(15) 0.0694(16) 0.0038(12) 0.0224(12) -0.0010(11)
C19 0.0709(18) 0.093(3) 0.0674(18) -0.0234(16) 0.0214(15) 0.0054(16)
C20 0.0699(17) 0.084(2) 0.095(2) -0.0078(17) 0.0605(17) -0.0005(15)
N1 0.0383(9) 0.0416(11) 0.0462(10) -0.0038(8) 0.0219(8) 0.0018(7)
N2 0.0655(12) 0.0569(14) 0.0441(11) 0.0012(10) 0.0289(10) 0.0010(10)
N3 0.0610(12) 0.0401(11) 0.0584(12) 0.0043(9) 0.0274(10) -0.0026(9)
O1 0.0551(10) 0.0438(11) 0.0985(14) -0.0210(9) 0.0278(9) 0.0056(8)
O2 0.0545(10) 0.0926(15) 0.0681(11) -0.0230(10) 0.0393(9) -0.0008(9)
O3 0.1295(18) 0.0718(14) 0.0503(11) 0.0118(10) 0.0399(12) 0.0067(12)
O4 0.132(2) 0.0836(17) 0.0545(12) -0.0125(11) 0.0238(12) -0.0433(14)
O5 0.1203(17) 0.0442(11) 0.1003(15) 0.0005(10) 0.0740(14) 0.0093(10)
O6 0.1315(19) 0.0469(12) 0.1032(15) 0.0219(10) 0.0765(15) 0.0040(11)
O7 0.0764(12) 0.0519(11) 0.1007(14) -0.0032(9) 0.0661(11) -0.0009(9)
O8 0.0675(12) 0.0996(17) 0.0577(11) -0.0136(10) 0.0232(10) -0.0134(10)
S1 0.0410(3) 0.0500(4) 0.0630(4) -0.0161(3) 0.0243(3) 0.0037(2)

loop_
_atom_type_symbol
_atom_type_number_in_cell
C 80
H 76
N 12
O 32
S 4

loop_
_geom_angle_atom_site_label_1
_geom_angle_atom_site_label_2
_geom_angle_atom_site_label_3
_geom_angle
N1 C1 C2 109.74(17)
N1 C1 C6 105.00(16)
C2 C1 C6 113.53(17)
N1 C1 H1 109.5
C2 C1 H1 109.5
C6 C1 H1 109.5
C3 C2 C1 112.26(19)
C3 C2 H2A 109.2
C1 C2 H2A 109.2
C3 C2 H2B 109.2
C1 C2 H2B 109.2
H2A C2 H2B 107.9
O8 C3 C2 122.1(2)
O8 C3 C4 122.8(2)
C2 C3 C4 115.1(2)
C3 C4 C5 113.10(19)
C3 C4 H4A 109
C5 C4 H4A 109
C3 C4 H4B 109
C5 C4 H4B 109
H4A C4 H4B 107.8
O7 C5 C4 112.8(2)
O7 C5 C6 108.47(18)
C4 C5 C6 109.31(17)
O7 C5 H5 108.7
C4 C5 H5 108.7
C6 C5 H5 108.7
C7 C6 C5 115.85(17)
C7 C6 N2 110.11(17)
C5 C6 N2 106.59(16)
C7 C6 C1 104.20(16)
C5 C6 C1 111.23(17)
N2 C6 C1 108.74(16)
C8 C7 C12 120.27(18)
C8 C7 C6 129.28(17)
C12 C7 C6 110.45(18)
C9 C8 C7 117.13(18)
C9 C8 H8 121.4
C7 C8 H8 121.4
C10 C9 C8 123.3(2)
C10 C9 N3 118.91(19)
C8 C9 N3 117.80(19)
C9 C10 C11 119.63(19)
C9 C10 H10 120.2
C11 C10 H10 120.2
C10 C11 C12 118.29(19)
C10 C11 H11 120.9
C12 C11 H11 120.9
C11 C12 C7 121.4(2)
C11 C12 N1 128.02(18)
C7 C12 N1 110.54(17)
C18 C13 C14 120.4(2)
C18 C13 S1 120.25(19)
C14 C13 S1 119.28(18)
C15 C14 C13 119.3(2)
C15 C14 H14 120.3
C13 C14 H14 120.3
C14 C15 C16 121.3(3)
C14 C15 H15 119.4
C16 C15 H15 119.4
C15 C16 C17 118.4(2)
C15 C16 C19 120.6(3)
C17 C16 C19 120.9(3)
C18 C17 C16 121.3(2)
C18 C17 H17 119.4
C16 C17 H17 119.4
C13 C18 C17 119.2(2)
C13 C18 H18 120.4
C17 C18 H18 120.4
C16 C19 H19A 109.5
C16 C19 H19B 109.5
H19A C19 H19B 109.5
C16 C19 H19C 109.5
H19A C19 H19C 109.5
H19B C19 H19C 109.5
O7 C20 H20A 109.5
O7 C20 H20B 109.5
H20A C20 H20B 109.5
O7 C20 H20C 109.5
H20A C20 H20C 109.5
H20B C20 H20C 109.5
C12 N1 C1 109.25(15)
C12 N1 S1 120.33(13)
C1 N1 S1 116.87(14)
O4 N2 O3 124.3(2)
O4 N2 C6 119.9(2)
O3 N2 C6 115.8(2)
O6 N3 O5 123.2(2)
O6 N3 C9 118.5(2)
O5 N3 C9 118.29(19)
C5 O7 C20 112.84(19)
O2 S1 O1 121.00(11)
O2 S1 N1 106.60(10)
O1 S1 N1 105.04(10)
O2 S1 C13 109.85(11)
O1 S1 C13 108.56(11)
N1 S1 C13 104.45(9)

loop_
_geom_bond_atom_site_label_1
_geom_bond_atom_site_label_2
_geom_bond_distance
C1 N1 1.490(2)
C1 C2 1.529(3)
C1 C6 1.553(3)
C1 H1 0.98
C2 C3 1.502(3)
C2 H2A 0.97
C2 H2B 0.97
C3 O8 1.202(3)
C3 C4 1.503(3)
C4 C5 1.519(3)
C4 H4A 0.97
C4 H4B 0.97
C5 O7 1.401(3)
C5 C6 1.535(3)
C5 H5 0.98
C6 C7 1.495(3)
C6 N2 1.546(3)
C7 C8 1.384(3)
C7 C12 1.392(3)
C8 C9 1.378(3)
C8 H8 0.93
C9 C10 1.375(3)
C9 N3 1.468(3)
C10 C11 1.376(3)
C10 H10 0.93
C11 C12 1.387(3)
C11 H11 0.93
C12 N1 1.422(3)
C13 C18 1.381(3)
C13 C14 1.388(3)
C13 S1 1.753(2)
C14 C15 1.376(3)
C14 H14 0.93
C15 C16 1.383(4)
C15 H15 0.93
C16 C17 1.384(4)
C16 C19 1.512(4)
C17 C18 1.381(4)
C17 H17 0.93
C18 H18 0.93
C19 H19A 0.96
C19 H19B 0.96
C19 H19C 0.96
C20 O7 1.424(3)
C20 H20A 0.96
C20 H20B 0.96
C20 H20C 0.96
N1 S1 1.6666(17)
N2 O4 1.190(3)
N2 O3 1.223(3)
N3 O6 1.212(3)
N3 O5 1.217(2)
O1 S1 1.4246(19)
O2 S1 1.4192(18)

loop_
_geom_torsion_atom_site_label_1
_geom_torsion_atom_site_label_2
_geom_torsion_atom_site_label_3
_geom_torsion_atom_site_label_4
_geom_torsion
N1 C1 C2 C3 76.0(2)
C6 C1 C2 C3 -41.1(3)
C1 C2 C3 O8 -130.5(2)
C1 C2 C3 C4 50.6(3)
O8 C3 C4 C5 178.0(2)
C2 C3 C4 C5 -3.1(3)
C3 C4 C5 O7 -172.39(18)
C3 C4 C5 C6 -51.6(2)
O7 C5 C6 C7 64.2(2)
C4 C5 C6 C7 -59.2(2)
O7 C5 C6 N2 -58.7(2)
C4 C5 C6 N2 177.93(18)
O7 C5 C6 C1 -177.09(17)
C4 C5 C6 C1 59.5(2)
N1 C1 C6 C7 -7.18(19)
C2 C1 C6 C7 112.70(19)
N1 C1 C6 C5 -132.69(17)
C2 C1 C6 C5 -12.8(2)
N1 C1 C6 N2 110.23(17)
C2 C1 C6 N2 -129.89(19)
C5 C6 C7 C8 -51.8(3)
N2 C6 C7 C8 69.2(3)
C1 C6 C7 C8 -174.3(2)
C5 C6 C7 C12 127.71(19)
N2 C6 C7 C12 -111.27(18)
C1 C6 C7 C12 5.2(2)
C12 C7 C8 C9 0.1(3)
C6 C7 C8 C9 179.55(19)
C7 C8 C9 C10 -0.1(3)
C7 C8 C9 N3 178.21(18)
C8 C9 C10 C11 -0.2(3)
N3 C9 C10 C11 -178.55(19)
C9 C10 C11 C12 0.6(3)
C10 C11 C12 C7 -0.6(3)
C10 C11 C12 N1 -178.60(19)
C8 C7 C12 C11 0.3(3)
C6 C7 C12 C11 -179.27(18)
C8 C7 C12 N1 178.57(17)
C6 C7 C12 N1 -1.0(2)
C18 C13 C14 C15 2.2(3)
S1 C13 C14 C15 -174.36(18)
C13 C14 C15 C16 -0.2(4)
C14 C15 C16 C17 -1.9(4)
C14 C15 C16 C19 178.3(2)
C15 C16 C17 C18 2.1(4)
C19 C16 C17 C18 -178.1(2)
C14 C13 C18 C17 -2.0(4)
S1 C13 C18 C17 174.55(18)
C16 C17 C18 C13 -0.2(4)
C11 C12 N1 C1 174.2(2)
C7 C12 N1 C1 -4.0(2)
C11 C12 N1 S1 -46.4(3)
C7 C12 N1 S1 135.39(15)
C2 C1 N1 C12 -115.39(18)
C6 C1 N1 C12 7.0(2)
C2 C1 N1 S1 103.66(17)
C6 C1 N1 S1 -133.97(14)
C7 C6 N2 O4 -12.4(3)
C5 C6 N2 O4 114.0(3)
C1 C6 N2 O4 -126.0(2)
C7 C6 N2 O3 168.3(2)
C5 C6 N2 O3 -65.3(3)
C1 C6 N2 O3 54.7(3)
C10 C9 N3 O6 -6.9(3)
C8 C9 N3 O6 174.7(2)
C10 C9 N3 O5 172.4(2)
C8 C9 N3 O5 -6.0(3)
C4 C5 O7 C20 -92.3(2)
C6 C5 O7 C20 146.4(2)
C12 N1 S1 O2 52.94(17)
C1 N1 S1 O2 -170.62(15)
C12 N1 S1 O1 -177.51(15)
C1 N1 S1 O1 -41.07(17)
C12 N1 S1 C13 -63.33(17)
C1 N1 S1 C13 73.11(17)
C18 C13 S1 O2 148.98(19)
C14 C13 S1 O2 -34.4(2)
C18 C13 S1 O1 14.6(2)
C14 C13 S1 O1 -168.76(18)
C18 C13 S1 N1 -97.0(2)
C14 C13 S1 N1 79.58(19)
